data_7133576
loop_
_publ_author_name
'Lu, Chen'
'Hong, Qin-Long'
'Zhang, Hai-Xia'
'Zhang, Jian'

_publ_section_title
;
 Enhancing CO<sub>2</sub> electroreduction to ethylene <i>via</i>
 microenvironment regulation in boron-imidazolate frameworks.
;
_journal_issue 74
_journal_name_full 'Chemical communications (Cambridge, England)'
_journal_page_first 10204
_journal_page_last 10207
_journal_paper_doi 10.1039/d4cc02928c
_journal_volume 60
_journal_year 2024
_chemical_formula_moiety 'C17 H19 B Cu N6 O2 S'
_chemical_formula_sum 'C17 H19 B Cu N6 O2 S'
_chemical_formula_weight 445.81
_space_group_crystal_system monoclinic
_space_group_IT_number 9
_space_group_name_Hall 'I -2ya'
_space_group_name_H-M_alt 'I 1 a 1'
_atom_sites_solution_hydrogens geom
_audit_creation_date 2023-05-10
_audit_creation_method
;
Olex2 1.2
(compiled 2017.08.10 svn.r3458 for OlexSys, GUI svn.r5381)
;
_audit_update_record
;
2024-06-13 deposited with the CCDC.	2024-08-22 downloaded from the CCDC.
;
_cell_angle_alpha 90
_cell_angle_beta 92.837(2)
_cell_angle_gamma 90
_cell_formula_units_Z 4
_cell_length_a 17.1231(3)
_cell_length_b 8.8768(2)
_cell_length_c 13.2163(3)
_cell_measurement_reflns_used 7695
_cell_measurement_temperature 298.69(10)
_cell_measurement_theta_max 60.1510
_cell_measurement_theta_min 3.6010
_cell_volume 2006.39(7)
_computing_cell_refinement 'CrysAlisPro 1.171.40.59a (Rigaku OD, 2019)'
_computing_data_collection 'CrysAlisPro 1.171.40.59a (Rigaku OD, 2019)'
_computing_data_reduction 'CrysAlisPro 1.171.40.59a (Rigaku OD, 2019)'
_computing_molecular_graphics 'Olex2 (Dolomanov et al., 2009)'
_computing_publication_material 'Olex2 (Dolomanov et al., 2009)'
_computing_structure_refinement 'ShelXL (Sheldrick, 2015)'
_computing_structure_solution 'SHELXT 2018/2 (Sheldrick, 2018)'
_diffrn_ambient_environment air
_diffrn_ambient_temperature 298.69(10)
_diffrn_detector 'Hybrid Pixel Array Detector'
_diffrn_detector_area_resol_mean 10.0000
_diffrn_detector_type HyPix
_diffrn_measured_fraction_theta_full 0.999
_diffrn_measured_fraction_theta_max 0.999
_diffrn_measurement_details
;
List of Runs (angles in degrees, time in seconds):

  # Type    Start    End  Width  t~exp~   \w     \q     \k     \f   Frames
#--------------------------------------------------------------------------
  1  \w    -74.00  24.00   0.50    0.08    --   -1.56 -81.00 -51.00  196
  2  \w    -27.00  71.00   0.50    0.08    --   -1.56  81.00  70.00  196
  3  \w      0.00  98.00   0.50    0.32    --   72.34 -81.00 -51.00  196
  4  \w     47.00 145.00   0.50    0.32    --   72.34  81.00  70.00  196
  5  \w   -101.00  -2.00   0.50    0.32    --  -75.46  81.00  70.00  198
  6  \w    -16.00  72.00   0.50    0.08    --   -1.56  38.00-180.00  176
  7  \w     -3.00  27.00   0.50    0.32    --   72.34 -19.00   0.00   60
  8  \w     -3.00  27.00   0.50    0.32    --   72.34 -19.00  90.00   60
  9  \w     -1.00  43.00   0.50    0.32    --   72.34 -38.00 -30.00   88
 10  \w     -1.00  43.00   0.50    0.32    --   72.34 -38.00   0.00   88
 11  \w     -1.00  43.00   0.50    0.32    --   72.34 -38.00 120.00   88
 12  \w    -27.00   0.00   0.50    0.32    --  -75.46  19.00 -90.00   54
 13  \w    -27.00   0.00   0.50    0.32    --  -75.46  19.00  90.00   54
 14  \w    -27.00   0.00   0.50    0.32    --  -75.46  19.00-120.00   54
 15  \w    -43.00  -2.00   0.50    0.32    --  -75.46  38.00   0.00   82
 16  \w    -43.00  -2.00   0.50    0.32    --  -75.46  38.00-150.00   82
 17  \w    -27.00   0.00   0.50    0.32    --  -75.46  19.00-150.00   54
 18  \w    -27.00   0.00   0.50    0.32    --  -75.46  19.00 -60.00   54
 19  \w    -27.00   0.00   0.50    0.32    --  -75.46  19.00  30.00   54
 20  \w   -148.00 -50.00   0.50    0.32    --  -75.46 -81.00 -51.00  196
 21  \w    -16.00  30.00   0.50    0.08    --   -1.56  38.00  30.00   92
;
_diffrn_measurement_device 'four-circle diffractometer'
_diffrn_measurement_device_type 'ROD, Synergy Custom system, HyPix'
_diffrn_measurement_method '\w scans'
_diffrn_orient_matrix_type 'CrysAlisPro convention (1999,Acta A55,543-557)'
_diffrn_orient_matrix_UB_11 0.0112975000
_diffrn_orient_matrix_UB_12 0.1280239000
_diffrn_orient_matrix_UB_13 -0.0508066000
_diffrn_orient_matrix_UB_21 0.0648439000
_diffrn_orient_matrix_UB_22 0.0268501000
_diffrn_orient_matrix_UB_23 0.0580538000
_diffrn_orient_matrix_UB_31 0.0424370000
_diffrn_orient_matrix_UB_32 -0.0751041000
_diffrn_orient_matrix_UB_33 -0.0659004000
_diffrn_radiation_monochromator mirror
_diffrn_radiation_probe x-ray
_diffrn_radiation_type GaK\a
_diffrn_radiation_wavelength 1.3405
_diffrn_reflns_av_R_equivalents 0.0363
_diffrn_reflns_av_unetI/netI 0.0312
_diffrn_reflns_Laue_measured_fraction_full 0.999
_diffrn_reflns_Laue_measured_fraction_max 0.999
_diffrn_reflns_limit_h_max 19
_diffrn_reflns_limit_h_min -19
_diffrn_reflns_limit_k_max 9
_diffrn_reflns_limit_k_min -10
_diffrn_reflns_limit_l_max 15
_diffrn_reflns_limit_l_min -15
_diffrn_reflns_number 9342
_diffrn_reflns_point_group_measured_fraction_full 0.876
_diffrn_reflns_point_group_measured_fraction_max 0.876
_diffrn_reflns_theta_full 51.202
_diffrn_reflns_theta_max 51.202
_diffrn_reflns_theta_min 4.496
_diffrn_source 'micro-focus metaljet'
_exptl_absorpt_coefficient_mu 6.633
_exptl_absorpt_correction_T_max 0.265
_exptl_absorpt_correction_T_min 0.254
_exptl_absorpt_correction_type multi-scan
_exptl_absorpt_process_details
;
CrysAlisPro 1.171.40.59a (Rigaku Oxford Diffraction, 2019)
Empirical absorption correction using spherical harmonics,
 implemented in SCALE3 ABSPACK scaling algorithm.
;
_exptl_crystal_colour 'clear bluish blue'
_exptl_crystal_colour_lustre clear
_exptl_crystal_colour_modifier bluish
_exptl_crystal_colour_primary blue
_exptl_crystal_density_diffrn 1.482
_exptl_crystal_description block
_exptl_crystal_F_000 924
_exptl_crystal_size_max 0.35
_exptl_crystal_size_mid 0.2
_exptl_crystal_size_min 0.2
_refine_diff_density_max 0.699
_refine_diff_density_min -0.569
_refine_diff_density_rms 0.076
_refine_ls_abs_structure_details
;
 Flack x determined using 1099 quotients [(I+)-(I-)]/[(I+)+(I-)]
 (Parsons, Flack and Wagner, Acta Cryst. B69 (2013) 249-259).
;
_refine_ls_abs_structure_Flack -0.023(4)
_refine_ls_extinction_method none
_refine_ls_goodness_of_fit_ref 1.040
_refine_ls_hydrogen_treatment constr
_refine_ls_matrix_type full
_refine_ls_number_parameters 256
_refine_ls_number_reflns 2891
_refine_ls_number_restraints 2
_refine_ls_restrained_S_all 1.039
_refine_ls_R_factor_all 0.0480
_refine_ls_R_factor_gt 0.0458
_refine_ls_shift/su_max 0.000
_refine_ls_shift/su_mean 0.000
_refine_ls_structure_factor_coef Fsqd
_refine_ls_weighting_details 'w=1/[\s^2^(Fo^2^)+(0.1019P)^2^+0.9472P] where P=(Fo^2^+2Fc^2^)/3'
_refine_ls_weighting_scheme calc
_refine_ls_wR_factor_gt 0.1247
_refine_ls_wR_factor_ref 0.1269
_reflns_Friedel_coverage 0.751
_reflns_Friedel_fraction_full 0.753
_reflns_Friedel_fraction_max 0.753
_reflns_number_gt 2754
_reflns_number_total 2891
_reflns_threshold_expression 'I > 2\s(I)'
_cod_data_source_file d4cc02928c2.cif
_cod_data_source_block ar14-29
_cod_depositor_comments 'Adding full bibliography for 7133576--7133579.cif.'
_cod_original_sg_symbol_H-M 'I a'
_cod_database_code 7133576
_shelx_shelxl_version_number 2018/3
_chemical_oxdiff_formula 'C N O B Cu S'
_shelx_space_group_comment
;
The symmetry employed for this shelxl refinement is uniquely defined
by the following loop, which should always be used as a source of
symmetry information in preference to the above space-group names.
They are only intended as comments.
;
_shelx_estimated_absorpt_t_max 0.350
_shelx_estimated_absorpt_t_min 0.205
_diffrn_oxdiff_digest_frames
;
01f0e90135ff7f7bad1705d3c7b7510f07023189ea9
;
_reflns_odcompleteness_completeness 99.86
_reflns_odcompleteness_iscentric 1
_reflns_odcompleteness_theta 56.82
_olex2_refinement_description
;
1. Fixed Uiso
 At 1.2 times of:
  All B(H) groups, All C(H) groups
 At 1.5 times of:
  All C(H,H,H) groups
2.a Ternary CH refined with riding coordinates:
 B15(H15)
2.b Aromatic/amide H refined with riding coordinates:
 C3(H3), C4(H4), C6(H6), C11(H11), C12(H12), C17(H17), C18(H18), C22(H22),
 C23(H23)
2.c Idealised Me refined as rotating group:
 C26(H26A,H26B,H26C), C27(H27A,H27B,H27C), C28(H28A,H28B,H28C)
;
_olex2_submission_special_instructions 'No special instructions were received'
_oxdiff_exptl_absorpt_empirical_details
;
Empirical correction (ABSPACK) includes:
- Absorption correction using spherical harmonics
- Frame scaling
;
_oxdiff_exptl_absorpt_empirical_full_max 2.265
_oxdiff_exptl_absorpt_empirical_full_min 0.526

loop_
_space_group_symop_operation_xyz
'x, y, z'
'x+1/2, -y, z'
'x+1/2, y+1/2, z+1/2'
'x+1, -y+1/2, z+1/2'

loop_
_atom_site_label
_atom_site_type_symbol
_atom_site_fract_x
_atom_site_fract_y
_atom_site_fract_z
_atom_site_U_iso_or_equiv
_atom_site_adp_type
_atom_site_occupancy
_atom_site_site_symmetry_order
_atom_site_calc_flag
_atom_site_refinement_flags_posn
_atom_site_refinement_flags_adp
_atom_site_refinement_flags_occupancy
_atom_site_disorder_assembly
_atom_site_disorder_group
Cu1 Cu 0.27084(4) 0.30309(8) 0.40792(5) 0.0315(3) Uani 1 1 d . . . . .
S5 S 0.43962(18) 0.7180(3) 0.75910(19) 0.0744(7) Uani 1 1 d . . . . .
O8 O 0.3016(3) 0.3625(6) 0.5834(4) 0.0482(11) Uani 1 1 d . . . . .
O9 O 0.3353(3) 0.4834(5) 0.4462(3) 0.0400(10) Uani 1 1 d . . . . .
N10 N 0.6378(3) 0.0877(5) 0.3835(4) 0.0350(12) Uani 1 1 d . . . . .
N13 N 0.7092(3) -0.1151(6) 0.4164(4) 0.0372(12) Uani 1 1 d . . . . .
N16 N 0.4968(3) 0.1684(5) 0.3678(4) 0.0317(11) Uani 1 1 d . . . . .
N19 N 0.3706(3) 0.1933(5) 0.3900(4) 0.0348(12) Uani 1 1 d . . . . .
N21 N 0.6047(3) 0.3618(6) 0.3676(4) 0.0365(11) Uani 1 1 d . . . . .
N24 N 0.6769(3) 0.5679(6) 0.3894(5) 0.0378(12) Uani 1 1 d . . . . .
C2 C 0.3803(4) 0.5818(7) 0.6049(5) 0.0388(14) Uani 1 1 d . . . . .
C3 C 0.4258(5) 0.6976(8) 0.5650(6) 0.0484(18) Uani 1 1 d . . . . .
H3 H 0.430157 0.711451 0.495755 0.058 Uiso 1 1 calc R . . . .
C4 C 0.4672(4) 0.7981(5) 0.6434(4) 0.0244(12) Uani 1 1 d . . . . .
H4 H 0.499016 0.881050 0.633300 0.029 Uiso 1 1 calc R . . . .
C6 C 0.3832(5) 0.5826(8) 0.7089(5) 0.0495(17) Uani 1 1 d . . . . .
H6 H 0.356269 0.513992 0.747323 0.059 Uiso 1 1 calc R . . . .
C7 C 0.3355(4) 0.4677(7) 0.5423(5) 0.0361(13) Uani 1 1 d . . . . .
C11 C 0.6638(4) 0.0921(8) 0.4836(5) 0.0461(17) Uani 1 1 d . . . . .
H11 H 0.653260 0.167434 0.529832 0.055 Uiso 1 1 calc R . . . .
C12 C 0.7067(4) -0.0307(8) 0.5024(6) 0.0471(17) Uani 1 1 d . . . . .
H12 H 0.731216 -0.055102 0.564633 0.057 Uiso 1 1 calc R . . . .
C14 C 0.6664(3) -0.0413(7) 0.3459(5) 0.0325(13) Uani 1 1 d . . . . .
C17 C 0.4774(4) 0.0744(7) 0.4451(5) 0.0386(14) Uani 1 1 d . . . . .
H17 H 0.511598 0.011434 0.481979 0.046 Uiso 1 1 calc R . . . .
C18 C 0.4007(4) 0.0891(7) 0.4580(5) 0.0398(15) Uani 1 1 d . . . . .
H18 H 0.372444 0.037284 0.505291 0.048 Uiso 1 1 calc R . . . .
C20 C 0.4299(3) 0.2388(7) 0.3377(5) 0.0314(12) Uani 1 1 d . . . . .
C22 C 0.5678(4) 0.4568(8) 0.4330(6) 0.0488(17) Uani 1 1 d . . . . .
H22 H 0.520670 0.437946 0.462678 0.059 Uiso 1 1 calc R . . . .
C23 C 0.6119(4) 0.5813(8) 0.4461(7) 0.0495(18) Uani 1 1 d . . . . .
H23 H 0.600374 0.662957 0.486860 0.059 Uiso 1 1 calc R . . . .
C25 C 0.6701(4) 0.4338(7) 0.3432(5) 0.0348(14) Uani 1 1 d . . . . .
C26 C 0.7290(4) 0.3679(10) 0.2755(6) 0.0535(19) Uani 1 1 d . . . . .
H26A H 0.760076 0.447248 0.248939 0.080 Uiso 1 1 calc GR . . . .
H26B H 0.702375 0.315013 0.220614 0.080 Uiso 1 1 calc GR . . . .
H26C H 0.762240 0.299162 0.313647 0.080 Uiso 1 1 calc GR . . . .
C27 C 0.4231(4) 0.3489(8) 0.2521(6) 0.0477(16) Uani 1 1 d . . . . .
H27A H 0.404466 0.443555 0.276426 0.072 Uiso 1 1 calc GR . . . .
H27B H 0.387095 0.310946 0.200268 0.072 Uiso 1 1 calc GR . . . .
H27C H 0.473486 0.362883 0.224664 0.072 Uiso 1 1 calc GR . . . .
C28 C 0.6546(5) -0.0913(9) 0.2399(6) 0.0518(18) Uani 1 1 d . . . . .
H28A H 0.600997 -0.076266 0.217561 0.078 Uiso 1 1 calc GR . . . .
H28B H 0.667489 -0.196212 0.235104 0.078 Uiso 1 1 calc GR . . . .
H28C H 0.687808 -0.033856 0.197843 0.078 Uiso 1 1 calc GR . . . .
B15 B 0.5800(4) 0.2014(7) 0.3315(6) 0.0334(15) Uani 1 1 d . . . . .
H15 H 0.580847 0.193511 0.257558 0.040 Uiso 1 1 calc R . . . .

loop_
_atom_site_aniso_label
_atom_site_aniso_U_11
_atom_site_aniso_U_22
_atom_site_aniso_U_33
_atom_site_aniso_U_23
_atom_site_aniso_U_13
_atom_site_aniso_U_12
Cu1 0.0231(4) 0.0228(4) 0.0487(5) 0.0021(4) 0.0036(3) -0.0016(4)
S5 0.0942(19) 0.0624(14) 0.0664(14) -0.0065(10) 0.0034(13) -0.0035(12)
O8 0.049(3) 0.045(3) 0.052(3) -0.001(2) 0.011(2) -0.010(2)
O9 0.041(2) 0.034(2) 0.046(2) -0.0026(19) 0.004(2) -0.0042(19)
N10 0.026(3) 0.027(3) 0.051(3) -0.006(2) 0.002(2) 0.002(2)
N13 0.027(3) 0.028(3) 0.056(3) -0.006(2) 0.002(2) 0.007(2)
N16 0.025(2) 0.022(2) 0.048(3) 0.000(2) 0.003(2) -0.0004(19)
N19 0.028(3) 0.028(3) 0.049(3) 0.003(2) 0.006(2) 0.000(2)
N21 0.027(3) 0.027(3) 0.056(3) -0.005(2) 0.010(2) 0.001(2)
N24 0.025(3) 0.027(3) 0.061(3) -0.003(2) 0.007(2) 0.000(2)
C2 0.044(4) 0.031(3) 0.041(3) -0.007(3) 0.006(3) 0.005(3)
C3 0.065(5) 0.039(4) 0.042(4) -0.004(3) 0.006(3) -0.011(3)
C4 0.039(3) 0.014(2) 0.020(2) -0.0070(18) -0.001(2) -0.007(2)
C6 0.067(5) 0.038(4) 0.044(4) 0.008(3) 0.008(3) 0.002(3)
C7 0.033(3) 0.028(3) 0.048(4) -0.003(3) 0.005(3) 0.004(3)
C11 0.045(4) 0.044(4) 0.048(4) -0.019(3) -0.011(3) 0.016(3)
C12 0.042(4) 0.048(4) 0.050(4) -0.014(3) -0.007(3) 0.015(3)
C14 0.022(3) 0.029(3) 0.047(3) -0.003(3) 0.006(3) 0.003(2)
C17 0.034(3) 0.035(3) 0.047(3) 0.010(3) 0.001(3) 0.005(3)
C18 0.038(4) 0.034(3) 0.049(4) 0.009(3) 0.013(3) 0.005(3)
C20 0.028(3) 0.023(3) 0.043(3) 0.000(3) 0.006(2) -0.002(2)
C22 0.033(3) 0.034(3) 0.082(5) -0.011(3) 0.024(3) -0.004(3)
C23 0.034(3) 0.035(4) 0.081(5) -0.019(3) 0.013(3) 0.003(3)
C25 0.028(3) 0.030(3) 0.047(4) 0.000(3) 0.004(3) 0.003(2)
C26 0.044(4) 0.056(5) 0.063(5) -0.019(4) 0.021(4) -0.015(3)
C27 0.040(4) 0.042(4) 0.061(4) 0.021(3) 0.008(3) 0.007(3)
C28 0.056(4) 0.048(4) 0.052(4) -0.017(3) 0.009(3) 0.010(3)
B15 0.029(4) 0.029(4) 0.042(4) 0.000(3) 0.004(3) 0.003(3)

loop_
_atom_type_symbol
_atom_type_description
_atom_type_scat_dispersion_real
_atom_type_scat_dispersion_imag
_atom_type_scat_source
C C 0.0150 0.0070 'International Tables Vol C Tables 4.2.6.8 and 6.1.1.4'
H H 0.0000 0.0000 'International Tables Vol C Tables 4.2.6.8 and 6.1.1.4'
B B 0.0070 0.0030 'International Tables Vol C Tables 4.2.6.8 and 6.1.1.4'
Cu Cu -2.8870 3.6900 'International Tables Vol C Tables 4.2.6.8 and 6.1.1.4'
N N 0.0250 0.0140 'International Tables Vol C Tables 4.2.6.8 and 6.1.1.4'
O O 0.0410 0.0250 'International Tables Vol C Tables 4.2.6.8 and 6.1.1.4'
S S 0.2920 0.4240 'International Tables Vol C Tables 4.2.6.8 and 6.1.1.4'

loop_
_geom_angle_atom_site_label_1
_geom_angle_atom_site_label_2
_geom_angle_atom_site_label_3
_geom_angle
_geom_angle_site_symmetry_1
_geom_angle_site_symmetry_3
_geom_angle_publ_flag
O8 Cu1 C7 29.04(19) . . ?
O9 Cu1 O8 59.28(18) . . ?
O9 Cu1 C7 30.2(2) . . ?
N13 Cu1 O8 102.8(2) 2_455 . ?
N13 Cu1 O9 162.0(2) 2_455 . ?
N13 Cu1 N19 93.3(2) 2_455 . ?
N13 Cu1 C7 131.8(2) 2_455 . ?
N19 Cu1 O8 94.2(2) . . ?
N19 Cu1 O9 87.5(2) . . ?
N19 Cu1 C7 91.0(2) . . ?
N24 Cu1 O8 97.5(2) 2_465 . ?
N24 Cu1 O9 90.2(2) 2_465 . ?
N24 Cu1 N13 93.6(2) 2_465 2_455 ?
N24 Cu1 N19 164.8(2) 2_465 . ?
N24 Cu1 C7 94.5(2) 2_465 . ?
C6 S5 C4 96.9(3) . . ?
C7 O8 Cu1 80.1(4) . . ?
C7 O9 Cu1 98.0(4) . . ?
C11 N10 B15 125.3(5) . . ?
C14 N10 C11 105.8(5) . . ?
C14 N10 B15 128.6(5) . . ?
C12 N13 Cu1 123.3(4) . 2 ?
C14 N13 Cu1 130.7(4) . 2 ?
C14 N13 C12 105.9(5) . . ?
C17 N16 B15 127.2(5) . . ?
C20 N16 C17 105.6(5) . . ?
C20 N16 B15 126.9(5) . . ?
C18 N19 Cu1 123.2(5) . . ?
C20 N19 Cu1 126.8(4) . . ?
C20 N19 C18 106.1(5) . . ?
C22 N21 B15 128.7(5) . . ?
C25 N21 C22 105.8(5) . . ?
C25 N21 B15 125.4(5) . . ?
C23 N24 Cu1 123.8(5) . 2_565 ?
C25 N24 Cu1 128.5(4) . 2_565 ?
C25 N24 C23 105.6(5) . . ?
C3 C2 C7 124.5(6) . . ?
C6 C2 C3 112.2(6) . . ?
C6 C2 C7 123.3(6) . . ?
C2 C3 H3 122.5 . . ?
C2 C3 C4 115.0(6) . . ?
C4 C3 H3 122.5 . . ?
S5 C4 H4 128.7 . . ?
C3 C4 S5 102.6(4) . . ?
C3 C4 H4 128.7 . . ?
S5 C6 H6 123.3 . . ?
C2 C6 S5 113.3(6) . . ?
C2 C6 H6 123.3 . . ?
O8 C7 Cu1 70.8(4) . . ?
O8 C7 O9 122.6(6) . . ?
O8 C7 C2 120.5(6) . . ?
O9 C7 Cu1 51.8(3) . . ?
O9 C7 C2 116.9(6) . . ?
C2 C7 Cu1 168.6(5) . . ?
N10 C11 H11 126.1 . . ?
C12 C11 N10 107.9(6) . . ?
C12 C11 H11 126.1 . . ?
N13 C12 H12 125.3 . . ?
C11 C12 N13 109.5(6) . . ?
C11 C12 H12 125.3 . . ?
N10 C14 C28 124.8(6) . . ?
N13 C14 N10 110.9(5) . . ?
N13 C14 C28 124.2(6) . . ?
N16 C17 H17 125.9 . . ?
C18 C17 N16 108.1(6) . . ?
C18 C17 H17 125.9 . . ?
N19 C18 H18 125.7 . . ?
C17 C18 N19 108.6(6) . . ?
C17 C18 H18 125.7 . . ?
N16 C20 C27 124.0(6) . . ?
N19 C20 N16 111.6(5) . . ?
N19 C20 C27 124.4(6) . . ?
N21 C22 H22 125.9 . . ?
C23 C22 N21 108.2(6) . . ?
C23 C22 H22 125.9 . . ?
N24 C23 H23 125.6 . . ?
C22 C23 N24 108.8(6) . . ?
C22 C23 H23 125.6 . . ?
N21 C25 C26 123.5(6) . . ?
N24 C25 N21 111.6(5) . . ?
N24 C25 C26 124.9(6) . . ?
C25 C26 H26A 109.5 . . ?
C25 C26 H26B 109.5 . . ?
C25 C26 H26C 109.5 . . ?
H26A C26 H26B 109.5 . . ?
H26A C26 H26C 109.5 . . ?
H26B C26 H26C 109.5 . . ?
C20 C27 H27A 109.5 . . ?
C20 C27 H27B 109.5 . . ?
C20 C27 H27C 109.5 . . ?
H27A C27 H27B 109.5 . . ?
H27A C27 H27C 109.5 . . ?
H27B C27 H27C 109.5 . . ?
C14 C28 H28A 109.5 . . ?
C14 C28 H28B 109.5 . . ?
C14 C28 H28C 109.5 . . ?
H28A C28 H28B 109.5 . . ?
H28A C28 H28C 109.5 . . ?
H28B C28 H28C 109.5 . . ?
N10 B15 N16 108.4(5) . . ?
N10 B15 N21 107.6(5) . . ?
N10 B15 H15 110.8 . . ?
N16 B15 N21 108.5(5) . . ?
N16 B15 H15 110.8 . . ?
N21 B15 H15 110.8 . . ?

loop_
_geom_bond_atom_site_label_1
_geom_bond_atom_site_label_2
_geom_bond_distance
_geom_bond_site_symmetry_2
_geom_bond_publ_flag
Cu1 O8 2.411(5) . ?
Cu1 O9 1.995(5) . ?
Cu1 N13 1.981(5) 2_455 ?
Cu1 N19 1.992(5) . ?
Cu1 N24 1.980(5) 2_465 ?
Cu1 C7 2.514(6) . ?
S5 C4 1.771(6) . ?
S5 C6 1.660(8) . ?
O8 C7 1.239(8) . ?
O9 C7 1.278(8) . ?
N10 C11 1.374(9) . ?
N10 C14 1.350(8) . ?
N10 B15 1.551(8) . ?
N13 C12 1.364(9) . ?
N13 C14 1.330(8) . ?
N16 C17 1.372(8) . ?
N16 C20 1.348(8) . ?
N16 B15 1.553(9) . ?
N19 C18 1.372(8) . ?
N19 C20 1.319(8) . ?
N21 C22 1.382(9) . ?
N21 C25 1.343(8) . ?
N21 B15 1.554(8) . ?
N24 C23 1.378(9) . ?
N24 C25 1.340(8) . ?
C2 C3 1.408(10) . ?
C2 C6 1.372(10) . ?
C2 C7 1.495(9) . ?
C3 H3 0.9300 . ?
C3 C4 1.516(8) . ?
C4 H4 0.9300 . ?
C6 H6 0.9300 . ?
C11 H11 0.9300 . ?
C11 C12 1.331(10) . ?
C12 H12 0.9300 . ?
C14 C28 1.474(10) . ?
C17 H17 0.9300 . ?
C17 C18 1.340(10) . ?
C18 H18 0.9300 . ?
C20 C27 1.495(9) . ?
C22 H22 0.9300 . ?
C22 C23 1.344(10) . ?
C23 H23 0.9300 . ?
C25 C26 1.500(9) . ?
C26 H26A 0.9600 . ?
C26 H26B 0.9600 . ?
C26 H26C 0.9600 . ?
C27 H27A 0.9600 . ?
C27 H27B 0.9600 . ?
C27 H27C 0.9600 . ?
C28 H28A 0.9600 . ?
C28 H28B 0.9600 . ?
C28 H28C 0.9600 . ?
B15 H15 0.9800 . ?

loop_
_geom_torsion_atom_site_label_1
_geom_torsion_atom_site_label_2
_geom_torsion_atom_site_label_3
_geom_torsion_atom_site_label_4
_geom_torsion
_geom_torsion_site_symmetry_1
_geom_torsion_site_symmetry_2
_geom_torsion_site_symmetry_3
_geom_torsion_site_symmetry_4
_geom_torsion_publ_flag
Cu1 O8 C7 O9 0.0(6) . . . . ?
Cu1 O8 C7 C2 -178.9(6) . . . . ?
Cu1 O9 C7 O8 0.0(7) . . . . ?
Cu1 O9 C7 C2 178.9(4) . . . . ?
Cu1 N13 C12 C11 177.0(5) 2 . . . ?
Cu1 N13 C14 N10 -176.4(4) 2 . . . ?
Cu1 N13 C14 C28 1.3(10) 2 . . . ?
Cu1 N19 C18 C17 -159.0(5) . . . . ?
Cu1 N19 C20 N16 158.6(4) . . . . ?
Cu1 N19 C20 C27 -24.3(9) . . . . ?
Cu1 N24 C23 C22 -164.9(5) 2_565 . . . ?
Cu1 N24 C25 N21 163.7(4) 2_565 . . . ?
Cu1 N24 C25 C26 -14.2(10) 2_565 . . . ?
N10 C11 C12 N13 0.0(9) . . . . ?
N16 C17 C18 N19 -0.5(8) . . . . ?
N21 C22 C23 N24 0.3(9) . . . . ?
C2 C3 C4 S5 1.1(8) . . . . ?
C3 C2 C6 S5 -0.4(9) . . . . ?
C3 C2 C7 Cu1 0(3) . . . . ?
C3 C2 C7 O8 174.5(7) . . . . ?
C3 C2 C7 O9 -4.4(10) . . . . ?
C4 S5 C6 C2 0.9(6) . . . . ?
C6 S5 C4 C3 -1.1(5) . . . . ?
C6 C2 C3 C4 -0.6(10) . . . . ?
C6 C2 C7 Cu1 -178.3(19) . . . . ?
C6 C2 C7 O8 -3.6(10) . . . . ?
C6 C2 C7 O9 177.4(6) . . . . ?
C7 C2 C3 C4 -178.9(6) . . . . ?
C7 C2 C6 S5 178.0(5) . . . . ?
C11 N10 C14 N13 -0.9(7) . . . . ?
C11 N10 C14 C28 -178.5(7) . . . . ?
C11 N10 B15 N16 -73.8(7) . . . . ?
C11 N10 B15 N21 43.3(9) . . . . ?
C12 N13 C14 N10 0.9(7) . . . . ?
C12 N13 C14 C28 178.6(7) . . . . ?
C14 N10 C11 C12 0.5(8) . . . . ?
C14 N10 B15 N16 98.7(7) . . . . ?
C14 N10 B15 N21 -144.2(6) . . . . ?
C14 N13 C12 C11 -0.5(9) . . . . ?
C17 N16 C20 N19 -0.8(7) . . . . ?
C17 N16 C20 C27 -177.9(6) . . . . ?
C17 N16 B15 N10 10.4(8) . . . . ?
C17 N16 B15 N21 -106.1(7) . . . . ?
C18 N19 C20 N16 0.5(7) . . . . ?
C18 N19 C20 C27 177.6(6) . . . . ?
C20 N16 C17 C18 0.8(7) . . . . ?
C20 N16 B15 N10 -177.6(5) . . . . ?
C20 N16 B15 N21 65.9(8) . . . . ?
C20 N19 C18 C17 0.0(8) . . . . ?
C22 N21 C25 N24 0.2(7) . . . . ?
C22 N21 C25 C26 178.2(7) . . . . ?
C22 N21 B15 N10 -108.2(8) . . . . ?
C22 N21 B15 N16 8.8(9) . . . . ?
C23 N24 C25 N21 0.0(8) . . . . ?
C23 N24 C25 C26 -178.0(7) . . . . ?
C25 N21 C22 C23 -0.3(8) . . . . ?
C25 N21 B15 N10 68.8(8) . . . . ?
C25 N21 B15 N16 -174.2(6) . . . . ?
C25 N24 C23 C22 -0.2(9) . . . . ?
B15 N10 C11 C12 174.4(6) . . . . ?
B15 N10 C14 N13 -174.5(6) . . . . ?
B15 N10 C14 C28 7.8(10) . . . . ?
B15 N16 C17 C18 174.1(6) . . . . ?
B15 N16 C20 N19 -174.2(6) . . . . ?
B15 N16 C20 C27 8.7(10) . . . . ?
B15 N21 C22 C23 177.2(7) . . . . ?
B15 N21 C25 N24 -177.4(6) . . . . ?
B15 N21 C25 C26 0.6(10) . . . . ?
